data_7046555
loop_
_publ_author_name
'Szkop, Kevin M.'
'Zhu, Diya'
'Longobardi, Lauren E.'
'Heck, Julian'
'Stephan, Douglas W.'

_publ_section_title
;
 Interception of intermediates in phosphine oxidation by mesityl
 nitrile-N-oxide using frustrated Lewis pairs.
;
_journal_issue 27
_journal_name_full 'Dalton transactions (Cambridge, England : 2003)'
_journal_page_first 8933
_journal_page_last 8939
_journal_paper_doi 10.1039/c8dt01717d
_journal_volume 47
_journal_year 2018
_chemical_formula_moiety 'C82 H46 B2 F30 N2 O2 P2'
_chemical_formula_sum 'C82 H46 B2 F30 N2 O2 P2'
_chemical_formula_weight 1744.77
_space_group_crystal_system triclinic
_space_group_IT_number 2
_space_group_name_Hall '-P 1'
_space_group_name_H-M_alt 'P -1'
_symmetry_space_group_name_Hall '-P 1'
_symmetry_space_group_name_H-M 'P -1'
_atom_sites_solution_hydrogens geom
_audit_creation_method SHELXL-2016/6
_audit_update_record
;
2018-06-04 deposited with the CCDC.
2018-06-06 downloaded from the CCDC.
;
_cell_angle_alpha 94.439(5)
_cell_angle_beta 108.206(4)
_cell_angle_gamma 111.791(4)
_cell_formula_units_Z 1
_cell_length_a 11.6128(17)
_cell_length_b 11.9186(18)
_cell_length_c 15.044(2)
_cell_measurement_reflns_used 6416
_cell_measurement_temperature 150(2)
_cell_measurement_theta_max 24.68
_cell_measurement_theta_min 2.63
_cell_volume 1792.0(5)
_computing_data_collection APEX2-
_computing_molecular_graphics ORTEP-3
_computing_publication_material SHELXT-version
_computing_structure_refinement 'SHELXL-2016/6 (Sheldrick, 2016)'
_computing_structure_solution 'SHELXT 2014/4 (Sheldrick, 2014)'
_diffrn_ambient_temperature 150(2)
_diffrn_measured_fraction_theta_full 0.998
_diffrn_measured_fraction_theta_max 0.997
_diffrn_measurement_device_type 'Bruker APEX-II CCD'
_diffrn_measurement_method '\f and \w scans'
_diffrn_radiation_type MoK\a
_diffrn_radiation_wavelength 0.71073
_diffrn_reflns_av_R_equivalents 0.0695
_diffrn_reflns_av_unetI/netI 0.0701
_diffrn_reflns_Laue_measured_fraction_full 0.998
_diffrn_reflns_Laue_measured_fraction_max 0.997
_diffrn_reflns_limit_h_max 14
_diffrn_reflns_limit_h_min -14
_diffrn_reflns_limit_k_max 15
_diffrn_reflns_limit_k_min -14
_diffrn_reflns_limit_l_max 19
_diffrn_reflns_limit_l_min -18
_diffrn_reflns_number 36164
_diffrn_reflns_point_group_measured_fraction_full 0.998
_diffrn_reflns_point_group_measured_fraction_max 0.997
_diffrn_reflns_theta_full 25.242
_diffrn_reflns_theta_max 26.731
_diffrn_reflns_theta_min 2.375
_exptl_absorpt_coefficient_mu 0.193
_exptl_absorpt_correction_type none
_exptl_crystal_colour colourless
_exptl_crystal_density_diffrn 1.617
_exptl_crystal_description block
_exptl_crystal_F_000 878
_exptl_crystal_size_max 0.600
_exptl_crystal_size_mid 0.060
_exptl_crystal_size_min 0.060
_refine_diff_density_max 0.289
_refine_diff_density_min -0.331
_refine_diff_density_rms 0.064
_refine_ls_extinction_method none
_refine_ls_goodness_of_fit_ref 1.019
_refine_ls_hydrogen_treatment constr
_refine_ls_matrix_type full
_refine_ls_number_parameters 544
_refine_ls_number_reflns 7588
_refine_ls_number_restraints 0
_refine_ls_restrained_S_all 1.019
_refine_ls_R_factor_all 0.0855
_refine_ls_R_factor_gt 0.0434
_refine_ls_shift/su_max 0.001
_refine_ls_shift/su_mean 0.000
_refine_ls_structure_factor_coef Fsqd
_refine_ls_weighting_details 'w=1/[\s^2^(Fo^2^)+(0.0449P)^2^+0.2615P] where P=(Fo^2^+2Fc^2^)/3'
_refine_ls_weighting_scheme calc
_refine_ls_wR_factor_gt 0.0903
_refine_ls_wR_factor_ref 0.1055
_reflns_Friedel_coverage 0.000
_reflns_number_gt 5032
_reflns_number_total 7588
_reflns_threshold_expression 'I > 2\s(I)'
_cod_data_source_file c8dt01717d2.cif
_cod_data_source_block final_a_a
_cod_depositor_comments 'Adding full bibliography for 7046555--7046558.cif.'
_cod_original_cell_volume 1791.9(5)
_cod_database_code 7046555
_shelx_shelxl_version_number 2016/6
_shelx_space_group_comment
;
The symmetry employed for this shelxl refinement is uniquely defined
by the following loop, which should always be used as a source of
symmetry information in preference to the above space-group names.
They are only intended as comments.
;
_shelx_estimated_absorpt_t_min 0.893
_shelx_estimated_absorpt_t_max 0.989

loop_
_space_group_symop_operation_xyz
'x, y, z'
'-x, -y, -z'

loop_
_atom_site_label
_atom_site_type_symbol
_atom_site_fract_x
_atom_site_fract_y
_atom_site_fract_z
_atom_site_U_iso_or_equiv
_atom_site_adp_type
_atom_site_occupancy
_atom_site_site_symmetry_order
_atom_site_calc_flag
_atom_site_refinement_flags_posn
_atom_site_refinement_flags_adp
P01 P 0.31899(6) 0.43755(5) 0.86566(4) 0.01460(14) Uani 1 1 d . .
F06 F 0.70175(13) 0.49332(12) 0.85276(8) 0.0236(3) Uani 1 1 d . .
F15 F 0.19846(12) 0.18146(12) 0.59055(9) 0.0234(3) Uani 1 1 d . .
F11 F 0.60073(12) 0.20206(12) 0.56327(9) 0.0246(3) Uani 1 1 d . .
F01 F 0.79743(13) 0.33540(12) 0.76551(10) 0.0279(3) Uani 1 1 d . .
F10 F 0.54615(13) 0.39780(12) 0.51259(9) 0.0264(3) Uani 1 1 d . .
F07 F 0.87034(13) 0.71689(12) 0.85424(9) 0.0289(3) Uani 1 1 d . .
F14 F 0.06331(13) 0.01770(13) 0.42690(9) 0.0308(3) Uani 1 1 d . .
F05 F 0.36483(13) 0.08797(12) 0.75504(10) 0.0295(3) Uani 1 1 d . .
F12 F 0.46007(14) 0.04149(12) 0.39397(9) 0.0295(3) Uani 1 1 d . .
F09 F 0.72708(14) 0.61365(13) 0.51860(9) 0.0362(4) Uani 1 1 d . .
O01 O 0.42917(14) 0.33525(13) 0.74607(10) 0.0151(3) Uani 1 1 d . .
F13 F 0.18922(14) -0.05475(14) 0.32471(10) 0.0379(4) Uani 1 1 d . .
F08 F 0.88846(15) 0.78046(13) 0.68856(10) 0.0391(4) Uani 1 1 d . .
F02 F 0.88951(13) 0.19293(13) 0.86259(10) 0.0349(4) Uani 1 1 d . .
F04 F 0.46276(16) -0.05107(14) 0.85663(11) 0.0431(4) Uani 1 1 d . .
F03 F 0.72522(16) -0.00257(14) 0.90951(11) 0.0463(4) Uani 1 1 d . .
N01 N 0.37442(18) 0.40874(16) 0.70105(12) 0.0161(4) Uani 1 1 d . .
C29 C 0.2263(2) 0.2836(2) 0.87310(15) 0.0148(5) Uani 1 1 d . .
C01 C 0.3176(2) 0.4547(2) 0.74472(15) 0.0152(5) Uani 1 1 d . .
C35 C 0.2545(2) 0.5409(2) 0.90160(14) 0.0158(5) Uani 1 1 d . .
C24 C 0.2711(2) 0.1504(2) 0.54657(15) 0.0173(5) Uani 1 1 d . .
C34 C 0.2042(2) 0.2613(2) 0.95788(16) 0.0187(5) Uani 1 1 d . .
H34A H 0.233356 0.328307 1.009937 0.022 Uiso 1 1 calc R U
C30 C 0.1803(2) 0.1848(2) 0.79663(16) 0.0207(5) Uani 1 1 d . .
H30A H 0.194384 0.199553 0.738925 0.025 Uiso 1 1 calc R U
C02 C 0.2617(2) 0.5398(2) 0.69979(15) 0.0182(5) Uani 1 1 d . .
C41 C 0.4912(2) 0.4929(2) 0.94673(14) 0.0163(5) Uani 1 1 d . .
H41A H 0.527773 0.434324 0.931068 0.020 Uiso 1 1 calc R U
H41B H 0.543699 0.574034 0.936129 0.020 Uiso 1 1 calc R U
C17 C 0.5752(2) 0.2220(2) 0.75666(15) 0.0172(5) Uani 1 1 d . .
C11 C 0.6136(2) 0.4313(2) 0.68284(15) 0.0156(5) Uani 1 1 d . .
C25 C 0.1972(2) 0.0649(2) 0.46087(16) 0.0201(5) Uani 1 1 d . .
C16 C 0.7013(2) 0.5197(2) 0.76637(15) 0.0174(5) Uani 1 1 d . .
C36 C 0.1264(2) 0.4972(2) 0.90307(15) 0.0209(5) Uani 1 1 d . .
H36A H 0.074701 0.410742 0.892037 0.025 Uiso 1 1 calc R U
C12 C 0.6264(2) 0.4706(2) 0.60094(15) 0.0190(5) Uani 1 1 d . .
C23 C 0.4087(2) 0.2023(2) 0.58670(15) 0.0161(5) Uani 1 1 d . .
C03 C 0.1237(2) 0.5040(2) 0.66221(15) 0.0222(5) Uani 1 1 d . .
C33 C 0.1396(2) 0.1410(2) 0.96477(16) 0.0228(5) Uani 1 1 d . .
H33A H 0.125828 0.124964 1.022355 0.027 Uiso 1 1 calc R U
C15 C 0.7912(2) 0.6350(2) 0.76975(16) 0.0206(5) Uani 1 1 d . .
C14 C 0.8008(2) 0.6677(2) 0.68614(17) 0.0235(6) Uani 1 1 d . .
C40 C 0.3300(2) 0.6685(2) 0.91930(16) 0.0223(5) Uani 1 1 d . .
H40A H 0.418130 0.699184 0.919412 0.027 Uiso 1 1 calc R U
C22 C 0.7078(2) 0.2409(2) 0.78574(15) 0.0186(5) Uani 1 1 d . .
C28 C 0.4665(2) 0.1592(2) 0.53174(16) 0.0181(5) Uani 1 1 d . .
C09 C 0.3496(2) 0.6570(2) 0.69633(16) 0.0221(5) Uani 1 1 d . .
C18 C 0.4972(2) 0.1197(2) 0.78187(16) 0.0201(5) Uani 1 1 d . .
C32 C 0.0948(2) 0.0435(2) 0.88823(17) 0.0250(6) Uani 1 1 d . .
H32A H 0.050514 -0.039112 0.893627 0.030 Uiso 1 1 calc R U
C21 C 0.7585(2) 0.1672(2) 0.83556(16) 0.0239(6) Uani 1 1 d . .
C26 C 0.2603(2) 0.0280(2) 0.40891(15) 0.0230(5) Uani 1 1 d . .
C37 C 0.0743(2) 0.5801(2) 0.92063(17) 0.0250(6) Uani 1 1 d . .
H37A H -0.013282 0.550305 0.921673 0.030 Uiso 1 1 calc R U
C13 C 0.7186(2) 0.5843(2) 0.60115(17) 0.0234(5) Uani 1 1 d . .
C38 C 0.1491(2) 0.7061(2) 0.93668(17) 0.0269(6) Uani 1 1 d . .
H38A H 0.112336 0.762465 0.947797 0.032 Uiso 1 1 calc R U
C27 C 0.3964(2) 0.0761(2) 0.44460(16) 0.0212(5) Uani 1 1 d . .
C20 C 0.6762(3) 0.0682(2) 0.85862(17) 0.0269(6) Uani 1 1 d . .
C05 C 0.0764(3) 0.5881(2) 0.62452(16) 0.0291(6) Uani 1 1 d . .
H05A H -0.017156 0.564474 0.598761 0.035 Uiso 1 1 calc R U
C06 C 0.1614(3) 0.7051(2) 0.62334(17) 0.0286(6) Uani 1 1 d . .
C31 C 0.1141(2) 0.0653(2) 0.80462(17) 0.0246(6) Uani 1 1 d . .
H31A H 0.081793 -0.001987 0.752071 0.030 Uiso 1 1 calc R U
C19 C 0.5440(3) 0.0447(2) 0.83240(17) 0.0255(6) Uani 1 1 d . .
C39 C 0.2766(3) 0.7500(2) 0.93661(17) 0.0281(6) Uani 1 1 d . .
H39A H 0.328089 0.836691 0.948507 0.034 Uiso 1 1 calc R U
C04 C 0.0279(2) 0.3760(2) 0.65867(17) 0.0306(6) Uani 1 1 d . .
H04A H 0.050633 0.314662 0.629574 0.046 Uiso 1 1 calc R U
H04B H -0.063142 0.363086 0.620213 0.046 Uiso 1 1 calc R U
H04C H 0.033914 0.366658 0.723909 0.046 Uiso 1 1 calc R U
C08 C 0.2960(3) 0.7361(2) 0.65766(17) 0.0268(6) Uani 1 1 d . .
H08A H 0.354646 0.815130 0.654702 0.032 Uiso 1 1 calc R U
C10 C 0.4982(2) 0.6968(2) 0.73157(19) 0.0314(6) Uani 1 1 d . .
H10A H 0.529834 0.684959 0.797112 0.047 Uiso 1 1 calc R U
H10B H 0.542265 0.784427 0.730987 0.047 Uiso 1 1 calc R U
H10C H 0.519353 0.646882 0.689556 0.047 Uiso 1 1 calc R U
B01 B 0.5054(3) 0.2996(2) 0.69072(17) 0.0160(5) Uani 1 1 d . .
C07 C 0.1091(3) 0.7978(3) 0.5855(2) 0.0455(8) Uani 1 1 d . .
H07A H 0.011879 0.756391 0.553409 0.068 Uiso 1 1 calc R U
H07B H 0.149004 0.832076 0.539634 0.068 Uiso 1 1 calc R U
H07C H 0.132645 0.864799 0.638916 0.068 Uiso 1 1 calc R U

loop_
_atom_site_aniso_label
_atom_site_aniso_U_11
_atom_site_aniso_U_22
_atom_site_aniso_U_33
_atom_site_aniso_U_23
_atom_site_aniso_U_13
_atom_site_aniso_U_12
P01 0.0122(3) 0.0165(3) 0.0127(3) 0.0017(2) 0.0041(2) 0.0042(3)
F06 0.0248(8) 0.0247(8) 0.0158(7) 0.0018(6) 0.0085(6) 0.0040(6)
F15 0.0157(7) 0.0318(8) 0.0198(7) -0.0019(6) 0.0072(6) 0.0076(6)
F11 0.0169(7) 0.0283(8) 0.0274(7) 0.0010(6) 0.0087(6) 0.0088(6)
F01 0.0162(7) 0.0284(8) 0.0394(8) 0.0099(7) 0.0117(7) 0.0078(6)
F10 0.0291(8) 0.0254(8) 0.0152(7) 0.0033(6) 0.0041(6) 0.0049(7)
F07 0.0253(8) 0.0218(8) 0.0266(8) -0.0046(6) 0.0063(7) 0.0008(7)
F14 0.0159(8) 0.0389(9) 0.0240(7) -0.0040(7) 0.0028(6) 0.0028(7)
F05 0.0191(8) 0.0262(8) 0.0450(9) 0.0135(7) 0.0148(7) 0.0077(7)
F12 0.0335(9) 0.0319(8) 0.0280(8) -0.0006(6) 0.0173(7) 0.0153(7)
F09 0.0417(10) 0.0350(9) 0.0266(8) 0.0162(7) 0.0158(7) 0.0060(8)
O01 0.0144(8) 0.0175(8) 0.0148(8) 0.0044(6) 0.0056(7) 0.0076(7)
F13 0.0328(9) 0.0428(10) 0.0233(8) -0.0138(7) 0.0058(7) 0.0080(8)
F08 0.0347(9) 0.0231(8) 0.0428(9) 0.0088(7) 0.0137(8) -0.0053(7)
F02 0.0214(8) 0.0388(9) 0.0398(9) 0.0010(7) 0.0004(7) 0.0182(7)
F04 0.0475(10) 0.0354(9) 0.0549(10) 0.0293(8) 0.0265(9) 0.0161(8)
F03 0.0524(11) 0.0414(10) 0.0498(10) 0.0229(8) 0.0084(8) 0.0304(9)
N01 0.0156(10) 0.0159(10) 0.0150(9) 0.0035(8) 0.0043(8) 0.0058(9)
C29 0.0103(11) 0.0162(12) 0.0153(11) 0.0034(9) 0.0039(9) 0.0035(10)
C01 0.0115(12) 0.0174(12) 0.0127(11) 0.0006(9) 0.0037(9) 0.0030(10)
C35 0.0167(12) 0.0189(13) 0.0105(11) 0.0019(9) 0.0041(9) 0.0071(11)
C24 0.0181(13) 0.0189(12) 0.0158(12) 0.0036(10) 0.0076(10) 0.0078(11)
C34 0.0162(13) 0.0203(13) 0.0195(12) 0.0045(10) 0.0068(10) 0.0074(11)
C30 0.0182(13) 0.0238(13) 0.0172(12) 0.0019(10) 0.0065(10) 0.0063(11)
C02 0.0203(13) 0.0230(13) 0.0133(11) 0.0046(10) 0.0067(10) 0.0107(11)
C41 0.0116(12) 0.0210(12) 0.0124(11) 0.0009(9) 0.0034(9) 0.0041(10)
C17 0.0172(13) 0.0167(12) 0.0147(11) -0.0009(9) 0.0048(10) 0.0059(10)
C11 0.0134(12) 0.0167(12) 0.0169(11) 0.0032(10) 0.0060(10) 0.0062(10)
C25 0.0124(13) 0.0222(13) 0.0193(12) 0.0024(10) 0.0034(10) 0.0028(11)
C16 0.0171(13) 0.0216(13) 0.0174(12) 0.0067(10) 0.0092(10) 0.0094(11)
C36 0.0177(13) 0.0229(13) 0.0209(12) 0.0039(10) 0.0073(11) 0.0072(11)
C12 0.0178(13) 0.0193(13) 0.0170(12) 0.0025(10) 0.0052(10) 0.0061(11)
C23 0.0192(13) 0.0142(12) 0.0156(11) 0.0047(9) 0.0062(10) 0.0075(10)
C03 0.0204(13) 0.0331(15) 0.0143(12) 0.0029(11) 0.0051(10) 0.0140(12)
C33 0.0237(14) 0.0275(14) 0.0223(13) 0.0104(11) 0.0121(11) 0.0122(12)
C15 0.0154(13) 0.0199(13) 0.0209(13) -0.0028(11) 0.0030(10) 0.0058(11)
C14 0.0183(13) 0.0147(13) 0.0324(14) 0.0064(11) 0.0111(12) -0.0001(11)
C40 0.0193(13) 0.0220(13) 0.0236(13) 0.0003(11) 0.0103(11) 0.0053(11)
C22 0.0167(13) 0.0164(12) 0.0184(12) -0.0004(10) 0.0059(10) 0.0037(11)
C28 0.0123(12) 0.0180(12) 0.0208(12) 0.0042(10) 0.0040(10) 0.0048(10)
C09 0.0242(14) 0.0260(14) 0.0211(12) 0.0074(11) 0.0134(11) 0.0111(12)
C18 0.0153(13) 0.0217(13) 0.0219(12) 0.0019(10) 0.0073(10) 0.0064(11)
C32 0.0214(14) 0.0191(13) 0.0339(15) 0.0077(11) 0.0112(12) 0.0067(11)
C21 0.0186(13) 0.0270(14) 0.0237(13) -0.0006(11) 0.0029(11) 0.0123(12)
C26 0.0262(14) 0.0207(13) 0.0122(12) -0.0035(10) 0.0024(11) 0.0046(12)
C37 0.0193(13) 0.0300(15) 0.0276(14) 0.0044(11) 0.0103(11) 0.0113(12)
C13 0.0227(14) 0.0265(14) 0.0236(13) 0.0128(11) 0.0115(11) 0.0092(12)
C38 0.0310(16) 0.0283(15) 0.0255(14) 0.0015(11) 0.0100(12) 0.0177(13)
C27 0.0271(14) 0.0214(13) 0.0206(13) 0.0035(11) 0.0130(11) 0.0126(12)
C20 0.0313(16) 0.0238(14) 0.0247(13) 0.0051(11) 0.0020(12) 0.0173(13)
C05 0.0263(15) 0.0437(17) 0.0213(13) 0.0049(12) 0.0045(11) 0.0228(14)
C06 0.0410(17) 0.0371(16) 0.0203(13) 0.0111(12) 0.0134(12) 0.0271(14)
C31 0.0239(14) 0.0174(13) 0.0268(13) -0.0023(11) 0.0097(11) 0.0035(11)
C19 0.0305(15) 0.0217(14) 0.0249(13) 0.0081(11) 0.0122(12) 0.0094(12)
C39 0.0333(16) 0.0182(13) 0.0313(14) 0.0012(11) 0.0154(13) 0.0071(12)
C04 0.0197(14) 0.0377(16) 0.0252(14) 0.0020(12) 0.0009(11) 0.0095(13)
C08 0.0347(16) 0.0275(14) 0.0269(13) 0.0131(11) 0.0162(12) 0.0167(13)
C10 0.0266(15) 0.0262(15) 0.0442(16) 0.0139(13) 0.0166(13) 0.0099(13)
B01 0.0155(14) 0.0194(14) 0.0144(13) 0.0041(11) 0.0072(11) 0.0071(12)
C07 0.062(2) 0.0509(19) 0.0434(17) 0.0191(15) 0.0175(16) 0.0440(18)

loop_
_atom_type_symbol
_atom_type_description
_atom_type_scat_dispersion_real
_atom_type_scat_dispersion_imag
_atom_type_scat_source
C C 0.0033 0.0016 'International Tables Vol C Tables 4.2.6.8 and 6.1.1.4'
H H 0.0000 0.0000 'International Tables Vol C Tables 4.2.6.8 and 6.1.1.4'
B B 0.0013 0.0007 'International Tables Vol C Tables 4.2.6.8 and 6.1.1.4'
N N 0.0061 0.0033 'International Tables Vol C Tables 4.2.6.8 and 6.1.1.4'
O O 0.0106 0.0060 'International Tables Vol C Tables 4.2.6.8 and 6.1.1.4'
F F 0.0171 0.0103 'International Tables Vol C Tables 4.2.6.8 and 6.1.1.4'
P P 0.1023 0.0942 'International Tables Vol C Tables 4.2.6.8 and 6.1.1.4'

loop_
_geom_angle_atom_site_label_1
_geom_angle_atom_site_label_2
_geom_angle_atom_site_label_3
_geom_angle
_geom_angle_site_symmetry_1
C29 P01 C35 110.85(10) .
C29 P01 C41 109.74(10) .
C35 P01 C41 107.07(10) .
C29 P01 C01 114.50(10) .
C35 P01 C01 106.10(10) .
C41 P01 C01 108.26(10) .
N01 O01 B01 109.66(15) .
C01 N01 O01 116.13(17) .
C30 C29 C34 119.8(2) .
C30 C29 P01 120.29(16) .
C34 C29 P01 119.89(17) .
N01 C01 C02 117.68(18) .
N01 C01 P01 124.04(16) .
C02 C01 P01 117.83(15) .
C36 C35 C40 119.4(2) .
C36 C35 P01 121.45(17) .
C40 C35 P01 118.86(17) .
F15 C24 C25 114.75(19) .
F15 C24 C23 121.11(19) .
C25 C24 C23 124.1(2) .
C33 C34 C29 119.2(2) .
C33 C34 H34A 120.4 .
C29 C34 H34A 120.4 .
C31 C30 C29 120.0(2) .
C31 C30 H30A 120.0 .
C29 C30 H30A 120.0 .
C03 C02 C09 120.3(2) .
C03 C02 C01 120.5(2) .
C09 C02 C01 119.2(2) .
C41 C41 P01 113.72(19) 2_667
C41 C41 H41A 108.8 2_667
P01 C41 H41A 108.8 .
C41 C41 H41B 108.8 2_667
P01 C41 H41B 108.8 .
H41A C41 H41B 107.7 .
C18 C17 C22 113.2(2) .
C18 C17 B01 119.8(2) .
C22 C17 B01 126.7(2) .
C12 C11 C16 113.0(2) .
C12 C11 B01 128.1(2) .
C16 C11 B01 118.79(18) .
F14 C25 C26 119.5(2) .
F14 C25 C24 120.61(19) .
C26 C25 C24 119.9(2) .
F06 C16 C15 115.55(19) .
F06 C16 C11 119.67(19) .
C15 C16 C11 124.8(2) .
C37 C36 C35 119.9(2) .
C37 C36 H36A 120.1 .
C35 C36 H36A 120.1 .
F10 C12 C13 114.63(19) .
F10 C12 C11 121.2(2) .
C13 C12 C11 124.1(2) .
C24 C23 C28 113.14(19) .
C24 C23 B01 127.74(19) .
C28 C23 B01 119.0(2) .
C05 C03 C02 118.5(2) .
C05 C03 C04 120.4(2) .
C02 C03 C04 121.1(2) .
C34 C33 C32 120.4(2) .
C34 C33 H33A 119.8 .
C32 C33 H33A 119.8 .
F07 C15 C16 121.0(2) .
F07 C15 C14 119.6(2) .
C16 C15 C14 119.4(2) .
F08 C14 C13 121.2(2) .
F08 C14 C15 120.0(2) .
C13 C14 C15 118.8(2) .
C39 C40 C35 120.1(2) .
C39 C40 H40A 120.0 .
C35 C40 H40A 120.0 .
F01 C22 C21 115.0(2) .
F01 C22 C17 121.0(2) .
C21 C22 C17 124.0(2) .
F11 C28 C27 116.24(19) .
F11 C28 C23 119.18(19) .
C27 C28 C23 124.6(2) .
C08 C09 C02 118.2(2) .
C08 C09 C10 119.7(2) .
C02 C09 C10 122.1(2) .
F05 C18 C19 115.9(2) .
F05 C18 C17 119.5(2) .
C19 C18 C17 124.6(2) .
C31 C32 C33 120.4(2) .
C31 C32 H32A 119.8 .
C33 C32 H32A 119.8 .
F02 C21 C20 119.8(2) .
F02 C21 C22 120.4(2) .
C20 C21 C22 119.8(2) .
F13 C26 C27 120.7(2) .
F13 C26 C25 120.5(2) .
C27 C26 C25 118.8(2) .
C38 C37 C36 120.2(2) .
C38 C37 H37A 119.9 .
C36 C37 H37A 119.9 .
F09 C13 C14 120.0(2) .
F09 C13 C12 120.3(2) .
C14 C13 C12 119.7(2) .
C39 C38 C37 120.2(2) .
C39 C38 H38A 119.9 .
C37 C38 H38A 119.9 .
F12 C27 C26 119.6(2) .
F12 C27 C28 121.1(2) .
C26 C27 C28 119.4(2) .
F03 C20 C21 120.4(2) .
F03 C20 C19 120.4(2) .
C21 C20 C19 119.1(2) .
C06 C05 C03 122.0(2) .
C06 C05 H05A 119.0 .
C03 C05 H05A 119.0 .
C08 C06 C05 118.3(2) .
C08 C06 C07 120.2(3) .
C05 C06 C07 121.6(2) .
C32 C31 C30 120.2(2) .
C32 C31 H31A 119.9 .
C30 C31 H31A 119.9 .
F04 C19 C20 119.6(2) .
F04 C19 C18 121.2(2) .
C20 C19 C18 119.2(2) .
C38 C39 C40 120.2(2) .
C38 C39 H39A 119.9 .
C40 C39 H39A 119.9 .
C03 C04 H04A 109.5 .
C03 C04 H04B 109.5 .
H04A C04 H04B 109.5 .
C03 C04 H04C 109.5 .
H04A C04 H04C 109.5 .
H04B C04 H04C 109.5 .
C06 C08 C09 122.6(2) .
C06 C08 H08A 118.7 .
C09 C08 H08A 118.7 .
C09 C10 H10A 109.5 .
C09 C10 H10B 109.5 .
H10A C10 H10B 109.5 .
C09 C10 H10C 109.5 .
H10A C10 H10C 109.5 .
H10B C10 H10C 109.5 .
O01 B01 C17 104.45(16) .
O01 B01 C23 113.85(18) .
C17 B01 C23 105.18(18) .
O01 B01 C11 105.69(17) .
C17 B01 C11 113.57(19) .
C23 B01 C11 113.89(17) .
C06 C07 H07A 109.5 .
C06 C07 H07B 109.5 .
H07A C07 H07B 109.5 .
C06 C07 H07C 109.5 .
H07A C07 H07C 109.5 .
H07B C07 H07C 109.5 .

loop_
_geom_bond_atom_site_label_1
_geom_bond_atom_site_label_2
_geom_bond_distance
_geom_bond_site_symmetry_2
P01 C29 1.783(2) .
P01 C35 1.790(2) .
P01 C41 1.815(2) .
P01 C01 1.842(2) .
F06 C16 1.359(2) .
F15 C24 1.353(2) .
F11 C28 1.351(2) .
F01 C22 1.351(3) .
F10 C12 1.355(3) .
F07 C15 1.351(3) .
F14 C25 1.343(2) .
F05 C18 1.351(2) .
F12 C27 1.352(2) .
F09 C13 1.339(2) .
O01 N01 1.366(2) .
O01 B01 1.531(3) .
F13 C26 1.344(3) .
F08 C14 1.340(3) .
F02 C21 1.350(3) .
F04 C19 1.344(3) .
F03 C20 1.344(3) .
N01 C01 1.284(3) .
C29 C30 1.391(3) .
C29 C34 1.403(3) .
C01 C02 1.492(3) .
C35 C36 1.390(3) .
C35 C40 1.399(3) .
C24 C25 1.376(3) .
C24 C23 1.380(3) .
C34 C33 1.379(3) .
C34 H34A 0.9500 .
C30 C31 1.380(3) .
C30 H30A 0.9500 .
C02 C03 1.400(3) .
C02 C09 1.407(3) .
C41 C41 1.538(4) 2_667
C41 H41A 0.9900 .
C41 H41B 0.9900 .
C17 C18 1.384(3) .
C17 C22 1.385(3) .
C17 B01 1.641(3) .
C11 C12 1.382(3) .
C11 C16 1.387(3) .
C11 B01 1.648(3) .
C25 C26 1.374(3) .
C16 C15 1.368(3) .
C36 C37 1.383(3) .
C36 H36A 0.9500 .
C12 C13 1.380(3) .
C23 C28 1.391(3) .
C23 B01 1.646(3) .
C03 C05 1.389(3) .
C03 C04 1.503(3) .
C33 C32 1.385(3) .
C33 H33A 0.9500 .
C15 C14 1.371(3) .
C14 C13 1.368(3) .
C40 C39 1.380(3) .
C40 H40A 0.9500 .
C22 C21 1.375(3) .
C28 C27 1.377(3) .
C09 C08 1.382(3) .
C09 C10 1.506(3) .
C18 C19 1.372(3) .
C32 C31 1.372(3) .
C32 H32A 0.9500 .
C21 C20 1.363(3) .
C26 C27 1.365(3) .
C37 C38 1.383(3) .
C37 H37A 0.9500 .
C38 C39 1.376(3) .
C38 H38A 0.9500 .
C20 C19 1.370(3) .
C05 C06 1.383(4) .
C05 H05A 0.9500 .
C06 C08 1.372(3) .
C06 C07 1.514(3) .
C31 H31A 0.9500 .
C39 H39A 0.9500 .
C04 H04A 0.9800 .
C04 H04B 0.9800 .
C04 H04C 0.9800 .
C08 H08A 0.9500 .
C10 H10A 0.9800 .
C10 H10B 0.9800 .
C10 H10C 0.9800 .
C07 H07A 0.9800 .
C07 H07B 0.9800 .
C07 H07C 0.9800 .
